data_4343837
loop_
_publ_author_name
'Drews, T.'
'Hagenbach, A.'
'Supel, J.'
'Seppelt, K.'

_publ_section_title
;
 Solid state molecular structures of transition metal hexafluorides
;
_journal_coden_ASTM INOCAJ
_journal_name_full 'Inorganic Chemistry'
_journal_page_first 3782
_journal_page_last 3788
_journal_paper_doi 10.1021/ic052029f
_journal_volume 45
_journal_year 2006
_chemical_formula_sum 'F6 Os'
_chemical_name_systematic 'Osmium hexafluoride'
_space_group_IT_number 62
_symmetry_space_group_name_Hall '-P 2ac 2n'
_symmetry_space_group_name_H-M 'P n m a'
_cell_angle_alpha 90
_cell_angle_beta 90
_cell_angle_gamma 90
_cell_formula_units_Z 4
_cell_length_a 9.387
_cell_length_b 8.5435
_cell_length_c 4.9444
_cell_volume 396.530
_cod_data_source_file Drews_INOCAJ_2006_786.cif
_cod_data_source_block F6Os1
_cod_original_cell_volume 396.5302
_cod_original_formula_sum 'F6 Os1'
_cod_database_code 4343837

loop_
_symmetry_equiv_pos_as_xyz
x,y,z
-x+1/2,-y,z+1/2
x+1/2,-y+1/2,-z+1/2
-x,y+1/2,-z
-x,-y,-z
x-1/2,y,-z-1/2
-x-1/2,y-1/2,z-1/2
x,-y-1/2,z

loop_
_atom_site_label
_atom_site_type_symbol
_atom_site_fract_x
_atom_site_fract_y
_atom_site_fract_z
_atom_site_occupancy
_atom_site_U_iso_or_equiv
F4 F-1 0.517 0.4013 0.2476 1 0.0
F3 F-1 0.51 0.25 -0.205 1 0.0
F1 F-1 0.743 0.25 0.3888 1 0.0
Os1 Os+6 0.627186 0.25 0.09025 1 0.0
F2 F-1 0.7379 0.4016 -0.0645 1 0.0

loop_
_cod_changelog_entry_id
_cod_changelog_entry_author
_cod_changelog_entry_date
_cod_changelog_entry_text
1 'Vaitkus, Antanas' 2025-01-14T10:46:05+02:00
;
 Updated bibliographic information. Updated the '_chemical_name_systematic'
 data item value.
;
